data_7238633
loop_
_publ_author_name
'Zhao, Xiaoliang'
'Zhang, Liangliang'
'Ma, Huiqing'
'Sun, Di'
'Wang, Dengxu'
'Feng, Shengyu'
'Sun, Daofeng'

_publ_section_title
;
 Solvent-controlled Cd(ii) metal--organic frameworks constructed from a
 tetrapodal silicon-based linker
;
_journal_issue 13
_journal_name_full 'RSC Advances'
_journal_page_first 5543
_journal_paper_doi 10.1039/c2ra20384g
_journal_volume 2
_journal_year 2012
_chemical_formula_sum 'C34 H30 Cd2 N2 O10 Si'
_chemical_formula_weight 879.49
_space_group_IT_number 87
_space_group_name_Hall '-I 4'
_space_group_name_H-M_alt 'I 4/m'
_symmetry_cell_setting tetragonal
_symmetry_space_group_name_H-M 'I 4/m'
_atom_sites_solution_hydrogens geom
_atom_sites_solution_primary direct
_atom_sites_solution_secondary difmap
_audit_creation_method SHELXL-97
_cell_angle_alpha 90.00
_cell_angle_beta 90.00
_cell_angle_gamma 90.00
_cell_formula_units_Z 4
_cell_length_a 12.9879(15)
_cell_length_b 12.9879(15)
_cell_length_c 25.025(6)
_cell_measurement_reflns_used 6266
_cell_measurement_temperature 298(2)
_cell_measurement_theta_max 50.012
_cell_measurement_theta_min 4.953
_cell_volume 4221.4(12)
_computing_cell_refinement 'Bruker SMART'
_computing_data_collection 'Bruker SMART (Bruker, 2001)'
_computing_data_reduction 'Bruker SAINT+ (Bruker, 2001)'
_computing_molecular_graphics 'Bruker SHELXTL (Bruker, 2001)'
_computing_publication_material 'Bruker SHELXTL'
_computing_structure_refinement 'SHELXL-97 (Sheldrick, 2008)'
_computing_structure_solution 'SHELXS-97 (Sheldrick, 2008)'
_diffrn_ambient_temperature 298(2)
_diffrn_measured_fraction_theta_full 0.999
_diffrn_measured_fraction_theta_max 0.999
_diffrn_measurement_device_type 'Bruker SMART APEXII'
_diffrn_measurement_method 'phi and omega scans'
_diffrn_radiation_monochromator graphite
_diffrn_radiation_source 'fine-focus sealed tube'
_diffrn_radiation_type MoK\a
_diffrn_radiation_wavelength 0.71073
_diffrn_reflns_av_R_equivalents 0.0300
_diffrn_reflns_av_sigmaI/netI 0.0216
_diffrn_reflns_limit_h_max 14
_diffrn_reflns_limit_h_min -15
_diffrn_reflns_limit_k_max 14
_diffrn_reflns_limit_k_min -15
_diffrn_reflns_limit_l_max 18
_diffrn_reflns_limit_l_min -29
_diffrn_reflns_number 10549
_diffrn_reflns_theta_full 25.00
_diffrn_reflns_theta_max 25.00
_diffrn_reflns_theta_min 1.63
_exptl_absorpt_coefficient_mu 1.084
_exptl_absorpt_correction_T_max 0.9183
_exptl_absorpt_correction_T_min 0.8809
_exptl_absorpt_correction_type multi-scan
_exptl_absorpt_process_details sadabs
_exptl_crystal_colour colorless
_exptl_crystal_density_diffrn 1.384
_exptl_crystal_density_method 'not measured'
_exptl_crystal_description block
_exptl_crystal_F_000 1752
_exptl_crystal_size_max 0.12
_exptl_crystal_size_mid 0.10
_exptl_crystal_size_min 0.08
_platon_squeeze_details
;
Disordered, independent solvent molecules were eliminated from the refinement
using SQUEEZE/PLATON [Spek, A.L. (2003), J. Appl. Cryst. 36, 7-13].
;
_refine_diff_density_max 1.025
_refine_diff_density_min -0.494
_refine_diff_density_rms 0.109
_refine_ls_extinction_method none
_refine_ls_goodness_of_fit_ref 1.103
_refine_ls_hydrogen_treatment constr
_refine_ls_matrix_type full
_refine_ls_number_parameters 116
_refine_ls_number_reflns 1922
_refine_ls_number_restraints 1
_refine_ls_restrained_S_all 1.102
_refine_ls_R_factor_all 0.0460
_refine_ls_R_factor_gt 0.0413
_refine_ls_shift/su_max 0.001
_refine_ls_shift/su_mean 0.000
_refine_ls_structure_factor_coef Fsqd
_refine_ls_weighting_details 'calc w=1/[\s^2^(Fo^2^)+(0.0730P)^2^+8.2213P] where P=(Fo^2^+2Fc^2^)/3'
_refine_ls_weighting_scheme calc
_refine_ls_wR_factor_gt 0.1190
_refine_ls_wR_factor_ref 0.1221
_reflns_number_gt 1678
_reflns_number_total 1922
_reflns_threshold_expression >2sigma(I)
_cod_data_source_file c2ra20384g.txt
_cod_data_source_block p2
_cod_original_sg_symbol_H-M 'I 4/m '
_cod_database_code 7238633

loop_
_symmetry_equiv_pos_as_xyz
'x, y, z'
'-x, -y, z'
'-y, x, z'
'y, -x, z'
'x+1/2, y+1/2, z+1/2'
'-x+1/2, -y+1/2, z+1/2'
'-y+1/2, x+1/2, z+1/2'
'y+1/2, -x+1/2, z+1/2'
'-x, -y, -z'
'x, y, -z'
'y, -x, -z'
'-y, x, -z'
'-x+1/2, -y+1/2, -z+1/2'
'x+1/2, y+1/2, -z+1/2'
'y+1/2, -x+1/2, -z+1/2'
'-y+1/2, x+1/2, -z+1/2'

loop_
_atom_site_label
_atom_site_type_symbol
_atom_site_fract_x
_atom_site_fract_y
_atom_site_fract_z
_atom_site_U_iso_or_equiv
_atom_site_adp_type
_atom_site_occupancy
_atom_site_symmetry_multiplicity
_atom_site_calc_flag
_atom_site_refinement_flags
Cd1 Cd 0.17497(3) 0.88411(3) 0.5000 0.0440(2) Uani 1 2 d S
Si1 Si 0.5000 1.0000 0.7500 0.0338(4) Uani 1 4 d S
C1 C 0.4062(3) 1.0691(3) 0.70602(14) 0.0409(8) Uani 1 1 d .
C2 C 0.3758(4) 1.1702(4) 0.7154(2) 0.0685(14) Uani 1 1 d .
H2A H 0.4058 1.2067 0.7434 0.082 Uiso 1 1 calc R
C3 C 0.3011(5) 1.2179(4) 0.6838(2) 0.088(2) Uani 1 1 d .
H3A H 0.2796 1.2845 0.6916 0.106 Uiso 1 1 calc R
C4 C 0.2593(4) 1.1658(4) 0.6408(2) 0.0709(14) Uani 1 1 d .
H4A H 0.2100 1.1979 0.6196 0.085 Uiso 1 1 calc R
C5 C 0.2900(3) 1.0671(3) 0.62920(16) 0.0477(10) Uani 1 1 d .
C6 C 0.3636(3) 1.0198(3) 0.66105(14) 0.0407(8) Uani 1 1 d .
H6A H 0.3854 0.9536 0.6525 0.049 Uiso 1 1 calc R
C7 C 0.2451(3) 1.0102(4) 0.58165(15) 0.0488(10) Uani 1 1 d .
O1 O 0.2848(2) 0.9255(2) 0.56846(12) 0.0558(8) Uani 1 1 d .
O2 O 0.1672(3) 1.0461(3) 0.55801(13) 0.0636(9) Uani 1 1 d .
O3 O 0.2303(6) 0.7176(5) 0.5000 0.104(2) Uani 1 2 d S
N1 N 0.2167(11) 0.5547(11) 0.5310(6) 0.127(5) Uiso 0.50 1 d PD
C10 C 0.1227(16) 0.5125(18) 0.5000 0.271(13) Uiso 1 2 d SD
H10A H 0.1048 0.5529 0.4693 0.406 Uiso 0.50 1 d PR
H10B H 0.1398 0.4438 0.4890 0.406 Uiso 0.50 1 d PR
H10C H 0.0654 0.5103 0.5242 0.406 Uiso 0.50 1 d PR
C8 C 0.2360(16) 0.6539(11) 0.5251(8) 0.142(8) Uani 0.50 1 d P
H8A H 0.2816 0.6736 0.5536 0.170 Uiso 0.50 1 d PR
C9 C 0.243(2) 0.488(2) 0.5771(12) 0.197(11) Uiso 0.50 1 d P
H9A H 0.2949 0.5100 0.6021 0.295 Uiso 0.50 1 d PR
H9B H 0.2619 0.4224 0.5625 0.295 Uiso 0.50 1 d PR
H9C H 0.1781 0.4823 0.5951 0.295 Uiso 0.50 1 d PR

loop_
_atom_site_aniso_label
_atom_site_aniso_U_11
_atom_site_aniso_U_22
_atom_site_aniso_U_33
_atom_site_aniso_U_23
_atom_site_aniso_U_13
_atom_site_aniso_U_12
Cd1 0.0504(3) 0.0474(3) 0.0341(3) 0.000 0.000 -0.00867(17)
Si1 0.0408(6) 0.0408(6) 0.0198(9) 0.000 0.000 0.000
C1 0.050(2) 0.048(2) 0.0242(17) 0.0020(16) -0.0027(15) 0.0028(17)
C2 0.095(4) 0.062(3) 0.048(3) -0.016(2) -0.026(3) 0.020(3)
C3 0.126(5) 0.060(3) 0.077(4) -0.017(3) -0.033(4) 0.039(3)
C4 0.088(4) 0.072(3) 0.053(3) -0.007(2) -0.028(3) 0.027(3)
C5 0.054(2) 0.056(2) 0.033(2) 0.0036(18) -0.0061(18) 0.0013(18)
C6 0.048(2) 0.042(2) 0.0322(19) 0.0016(16) -0.0034(17) 0.0005(16)
C7 0.055(2) 0.060(3) 0.032(2) 0.0089(19) -0.0077(18) -0.009(2)
O1 0.0615(19) 0.0612(19) 0.0447(17) -0.0050(14) -0.0096(14) -0.0030(15)
O2 0.0666(19) 0.076(2) 0.0488(18) 0.0142(16) -0.0161(16) 0.0026(17)
O3 0.147(6) 0.045(3) 0.119(6) 0.000 0.000 0.019(4)
C8 0.215(19) 0.062(8) 0.149(16) -0.018(9) 0.102(14) -0.009(10)

loop_
_atom_type_symbol
_atom_type_description
_atom_type_scat_dispersion_real
_atom_type_scat_dispersion_imag
_atom_type_scat_source
C C 0.0033 0.0016 'International Tables Vol C Tables 4.2.6.8 and 6.1.1.4'
H H 0.0000 0.0000 'International Tables Vol C Tables 4.2.6.8 and 6.1.1.4'
N N 0.0061 0.0033 'International Tables Vol C Tables 4.2.6.8 and 6.1.1.4'
O O 0.0106 0.0060 'International Tables Vol C Tables 4.2.6.8 and 6.1.1.4'
Si Si 0.0817 0.0704 'International Tables Vol C Tables 4.2.6.8 and 6.1.1.4'
Cd Cd -0.8075 1.2024 'International Tables Vol C Tables 4.2.6.8 and 6.1.1.4'

loop_
_geom_angle_atom_site_label_1
_geom_angle_atom_site_label_2
_geom_angle_atom_site_label_3
_geom_angle
_geom_angle_site_symmetry_1
_geom_angle_site_symmetry_3
O3 Cd1 O1 91.50(16) . .
O3 Cd1 O1 91.50(16) . 10_556
O1 Cd1 O1 96.67(16) . 10_556
O3 Cd1 O2 87.42(19) . 11_466
O1 Cd1 O2 170.49(12) . 11_466
O1 Cd1 O2 92.80(12) 10_556 11_466
O3 Cd1 O2 87.42(19) . 4_465
O1 Cd1 O2 92.80(12) . 4_465
O1 Cd1 O2 170.49(12) 10_556 4_465
O2 Cd1 O2 77.72(18) 11_466 4_465
O3 Cd1 O2 142.45(10) . .
O1 Cd1 O2 53.68(11) . .
O1 Cd1 O2 104.81(12) 10_556 .
O2 Cd1 O2 124.36(15) 11_466 .
O2 Cd1 O2 81.50(16) 4_465 .
O3 Cd1 O2 142.45(10) . 10_556
O1 Cd1 O2 104.81(12) . 10_556
O1 Cd1 O2 53.68(11) 10_556 10_556
O2 Cd1 O2 81.50(16) 11_466 10_556
O2 Cd1 O2 124.36(15) 4_465 10_556
O2 Cd1 O2 69.16(14) . 10_556
C1 Si1 C1 110.24(12) 15_466 2_675
C1 Si1 C1 110.24(11) 15_466 .
C1 Si1 C1 107.9(2) 2_675 .
C1 Si1 C1 107.9(2) 15_466 16_656
C1 Si1 C1 110.24(11) 2_675 16_656
C1 Si1 C1 110.24(11) . 16_656
C2 C1 C6 116.9(4) . .
C2 C1 Si1 122.5(3) . .
C6 C1 Si1 120.5(3) . .
C1 C2 C3 121.3(4) . .
C1 C2 H2A 119.4 . .
C3 C2 H2A 119.4 . .
C4 C3 C2 119.8(5) . .
C4 C3 H3A 120.1 . .
C2 C3 H3A 120.1 . .
C5 C4 C3 120.5(4) . .
C5 C4 H4A 119.7 . .
C3 C4 H4A 119.7 . .
C4 C5 C6 119.4(4) . .
C4 C5 C7 120.6(4) . .
C6 C5 C7 120.0(4) . .
C5 C6 C1 121.9(4) . .
C5 C6 H6A 119.0 . .
C1 C6 H6A 119.0 . .
O1 C7 O2 121.9(4) . .
O1 C7 C5 118.2(4) . .
O2 C7 C5 119.8(4) . .
C7 O1 Cd1 98.4(2) . .
C7 O2 Cd1 142.4(3) . 3_665
C7 O2 Cd1 86.0(3) . .
Cd1 O2 Cd1 104.49(13) 3_665 .
C8 O3 C8 74.2(18) 10_556 .
C8 O3 Cd1 140.9(8) 10_556 .
C8 O3 Cd1 140.9(8) . .
C8 N1 C9 127.8(19) . .
C8 N1 C10 116.1(18) . .
C9 N1 C10 111.5(16) . .
C8 N1 N1 83.6(11) . 10_556
C9 N1 N1 141.1(12) . 10_556
C10 N1 N1 59.9(7) . 10_556
C8 N1 C8 40.5(13) . 10_556
C9 N1 C8 158.4(16) . 10_556
C10 N1 C8 88.5(12) . 10_556
N1 N1 C8 43.0(6) 10_556 10_556
N1 C10 N1 60.3(14) . 10_556
N1 C10 H10A 113.6 . .
N1 C10 H10A 66.1 10_556 .
N1 C10 H10B 107.0 . .
N1 C10 H10B 90.2 10_556 .
H10A C10 H10B 109.5 . .
N1 C10 H10C 107.8 . .
N1 C10 H10C 159.9 10_556 .
H10A C10 H10C 109.5 . .
H10B C10 H10C 109.5 . .
O3 C8 C8 52.9(9) . 10_556
O3 C8 N1 146(2) . .
C8 C8 N1 96.4(11) 10_556 .
O3 C8 N1 94.7(14) . 10_556
C8 C8 N1 43.0(6) 10_556 10_556
N1 C8 N1 53.4(12) . 10_556
O3 C8 H8A 106.2 . .
C8 C8 H8A 137.8 10_556 .
N1 C8 H8A 107.1 . .
N1 C8 H8A 143.2 10_556 .
N1 C9 H9A 119.7 . .
N1 C9 H9B 106.3 . .
H9A C9 H9B 109.5 . .
N1 C9 H9C 101.9 . .
H9A C9 H9C 109.5 . .
H9B C9 H9C 109.5 . .

loop_
_geom_bond_atom_site_label_1
_geom_bond_atom_site_label_2
_geom_bond_distance
_geom_bond_site_symmetry_2
Cd1 O3 2.278(6) .
Cd1 O1 2.293(3) .
Cd1 O1 2.293(3) 10_556
Cd1 O2 2.314(3) 11_466
Cd1 O2 2.314(3) 4_465
Cd1 O2 2.558(4) .
Cd1 O2 2.558(4) 10_556
Si1 C1 1.871(4) 15_466
Si1 C1 1.871(4) 2_675
Si1 C1 1.871(4) .
Si1 C1 1.871(4) 16_656
C1 C2 1.391(6) .
C1 C6 1.408(5) .
C2 C3 1.398(7) .
C2 H2A 0.9300 .
C3 C4 1.381(7) .
C3 H3A 0.9300 .
C4 C5 1.375(6) .
C4 H4A 0.9300 .
C5 C6 1.388(6) .
C5 C7 1.517(6) .
C6 H6A 0.9300 .
C7 O1 1.259(5) .
C7 O2 1.261(5) .
O2 Cd1 2.314(3) 3_665
O3 C8 1.042(17) 10_556
O3 C8 1.042(17) .
N1 C8 1.320(17) .
N1 C9 1.48(3) .
N1 C10 1.547(9) .
N1 N1 1.55(3) 10_556
N1 C8 1.92(2) 10_556
C10 N1 1.547(9) 10_556
C10 H10A 0.9600 .
C10 H10B 0.9601 .
C10 H10C 0.9600 .
C8 C8 1.26(4) 10_556
C8 N1 1.92(2) 10_556
C8 H8A 0.9602 .
C9 H9A 0.9600 .
C9 H9B 0.9601 .
C9 H9C 0.9599 .

loop_
_platon_squeeze_void_nr
_platon_squeeze_void_average_x
_platon_squeeze_void_average_y
_platon_squeeze_void_average_z
_platon_squeeze_void_volume
_platon_squeeze_void_count_electrons
_platon_squeeze_void_content
1 0.000 0.000 0.000 412 83 ' '
2 0.500 0.500 0.500 412 83 ' '
